data_2009129
loop_
_publ_author_name
'Barcon, Alan'
'Brunskill, Andrew P. J.'
'Thompson, Hugh W.'
'Lalancette, Roger A.'

_publ_section_title
;
 (+)-<i>trans</i>-Pinononic acid: hydrogen-bonding patterns in a
 non-racemic \d-keto acid
;
_journal_issue 11
_journal_name_full 'Acta Crystallographica Section C'
_journal_page_first 1899
_journal_page_last 1902
_journal_paper_doi 10.1107/S0108270199010380
_journal_volume 55
_journal_year 1999
_chemical_formula_moiety 'C9 H14 O3'
_chemical_formula_sum 'C9 H14 O3'
_chemical_formula_weight 170.20
_chemical_melting_point 348
_chemical_name_common '(+)-trans-Pinononic acid'
_chemical_name_systematic
;
(+)-trans-3-acetyl-2,2-dimethylcyclobutanecarboxylic acid
;
_space_group_IT_number 4
_symmetry_cell_setting monoclinic
_symmetry_space_group_name_Hall 'P 2yb'
_symmetry_space_group_name_H-M 'P 1 21 1'
_audit_creation_method SHELXL-97
_cell_angle_alpha 90.00
_cell_angle_beta 115.444(10)
_cell_angle_gamma 90.00
_cell_formula_units_Z 2
_cell_length_a 7.3872(9)
_cell_length_b 9.6082(13)
_cell_length_c 7.4972(14)
_cell_measurement_reflns_used 21
_cell_measurement_temperature 298(2)
_cell_measurement_theta_max 14.4
_cell_measurement_theta_min 11.3
_cell_volume 480.52(13)
_computing_cell_refinement XSCANS
_computing_data_collection 'XSCANS (Siemens, 1996)'
_computing_data_reduction XSCANS
_computing_molecular_graphics SHELXL97
_computing_publication_material SHELXL97
_computing_structure_refinement 'SHELXL97 (Sheldrick, 1997)'
_computing_structure_solution 'SHELXS97 (Sheldrick, 1997)'
_diffrn_ambient_temperature 298(2)
_diffrn_measured_fraction_theta_full 1.000
_diffrn_measured_fraction_theta_max 1.000
_diffrn_measurement_device_type 'Siemens P4'
_diffrn_measurement_method '2\q/\q scans'
_diffrn_radiation_monochromator graphite
_diffrn_radiation_source 'normal-focus sealed tube'
_diffrn_radiation_type MoK\a
_diffrn_radiation_wavelength 0.71073
_diffrn_reflns_av_R_equivalents 0.030
_diffrn_reflns_av_sigmaI/netI 0.034
_diffrn_reflns_limit_h_max 8
_diffrn_reflns_limit_h_min -8
_diffrn_reflns_limit_k_max 11
_diffrn_reflns_limit_k_min 0
_diffrn_reflns_limit_l_max 8
_diffrn_reflns_limit_l_min 0
_diffrn_reflns_number 1930
_diffrn_reflns_theta_full 24.99
_diffrn_reflns_theta_max 25.00
_diffrn_reflns_theta_min 3.01
_diffrn_standards_decay_% 'Variation < 2'
_diffrn_standards_interval_count 97
_diffrn_standards_number 3
_exptl_absorpt_coefficient_mu 0.087
_exptl_absorpt_correction_T_max 0.97
_exptl_absorpt_correction_T_min 0.95
_exptl_absorpt_correction_type numerical
_exptl_absorpt_process_details '(Sheldrick, 1997)'
_exptl_crystal_colour colorless
_exptl_crystal_density_diffrn 1.176
_exptl_crystal_density_method 'not measured'
_exptl_crystal_description parallelepiped
_exptl_crystal_F_000 184
_exptl_crystal_size_max 0.58
_exptl_crystal_size_mid 0.52
_exptl_crystal_size_min 0.32
_refine_diff_density_max 0.13
_refine_diff_density_min -0.10
_refine_ls_extinction_method none
_refine_ls_goodness_of_fit_ref 1.06
_refine_ls_hydrogen_treatment mixed
_refine_ls_matrix_type full
_refine_ls_number_parameters 121
_refine_ls_number_reflns 903
_refine_ls_number_restraints 1
_refine_ls_restrained_S_all 1.06
_refine_ls_R_factor_all 0.041
_refine_ls_R_factor_gt 0.035
_refine_ls_shift/su_max 0.00
_refine_ls_shift/su_mean 0.00
_refine_ls_structure_factor_coef Fsqd
_refine_ls_weighting_details 'calc w = 1/[\s^2^(Fo^2^)+(0.0465P)^2^+0.0315P] where P=(Fo^2^+2Fc^2^)/3'
_refine_ls_weighting_scheme calc
_refine_ls_wR_factor_ref 0.090
_reflns_number_gt 787
_reflns_number_total 1698
_reflns_threshold_expression I>2\s(I)
_cod_data_source_file gd1053.cif
_cod_data_source_block trpin
_cod_depositor_comments
;
The following automatic conversions were performed:
'_symmetry_cell_setting' value 'Monoclinic' changed to 'monoclinic'
according to '/home/saulius/struct/CIF-dictionaries/cif_core.dic'
dictionary named 'cif_core.dic' version 2.4.1 from 2010-06-29.

Automatic conversion script
Id: cif_fix_enum 1527 2010-12-29 10:47:43Z saulius 

The following automatic conversions were performed:

'_symmetry_cell_setting' value 'Monoclinic' changed to 'monoclinic'
according to /home/saulius/struct/CIF-dictionaries/cif_core.dic
dictionary named 'cif_core.dic' version 2.4.1 from 2010-06-29.

Automatic conversion script
Id: cif_fix_values 1715 2011-07-08 13:25:40Z adriana 
;
_cod_original_sg_symbol_H-M 'P 21'
_cod_database_code 2009129

loop_
_symmetry_equiv_pos_as_xyz
'x, y, z'
'-x, y+1/2, -z'

loop_
_atom_site_label
_atom_site_fract_x
_atom_site_fract_y
_atom_site_fract_z
_atom_site_U_iso_or_equiv
_atom_site_adp_type
_atom_site_calc_flag
_atom_site_refinement_flags
_atom_site_occupancy
_atom_site_disorder_assembly
_atom_site_disorder_group
_atom_site_type_symbol
O1 .1888(3) .8924(2) .7080(3) .0726(6) Uani d . 1 . . O
O2 .3516(3) .4922(3) .2570(3) .0803(6) Uani d . 1 . . O
O3 .6495(3) .5433(3) .4932(3) .0807(7) Uani d . 1 . . O
H3 .688(5) .491(5) .418(5) .100(12) Uiso d . 1 . . H
C1 .3744(4) .6471(3) .5166(4) .0512(6) Uani d . 1 . . C
C2 .3645(3) .5845(3) .7053(4) .0517(6) Uani d . 1 . . C
C3 .1473(4) .6514(3) .6298(4) .0554(6) Uani d . 1 . . C
C4 .1500(4) .6761(3) .4281(4) .0622(7) Uani d . 1 . . C
C5 .3494(5) .4263(3) .7012(5) .0740(9) Uani d . 1 . . C
C6 .5270(4) .6363(4) .8992(4) .0714(8) Uani d . 1 . . C
C7 .1400(4) .7782(3) .7422(4) .0560(7) Uani d . 1 . . C
C8 .0718(5) .7592(4) .9012(5) .0830(10) Uani d . 1 . . C
C9 .4519(4) .5548(3) .4060(4) .0555(6) Uani d . 1 . . C
H1 .4493 .7349 .5495 .064(5) Uiso calc R 1 . . H
H3A .0463 .5825 .6218 .064(5) Uiso calc R 1 . . H
H4A .0706 .6093 .3280 .081(6) Uiso calc R 1 . . H
H4B .1151 .7705 .3796 .081(6) Uiso calc R 1 . . H
H5A .2508 .3967 .5743 .083(6) Uiso calc R 1 . . H
H5B .3108 .3957 .8018 .083(6) Uiso calc R 1 . . H
H5C .4771 .3868 .7250 .083(6) Uiso calc R 1 . . H
H6A .5315 .7361 .8977 .097(7) Uiso calc R 1 . . H
H6B .6542 .5994 .9164 .097(7) Uiso calc R 1 . . H
H6C .4980 .6061 1.0063 .097(7) Uiso calc R 1 . . H
H8A .0859 .8454 .9708 .129(9) Uiso calc R 1 . . H
H8B .1518 .6888 .9916 .129(9) Uiso calc R 1 . . H
H8C -.0664 .7311 .8436 .129(9) Uiso calc R 1 . . H

loop_
_atom_site_aniso_label
_atom_site_aniso_U_11
_atom_site_aniso_U_22
_atom_site_aniso_U_33
_atom_site_aniso_U_12
_atom_site_aniso_U_13
_atom_site_aniso_U_23
O1 .0783(13) .0623(12) .0922(14) -.0019(10) .0510(12) .0006(11)
O2 .0772(13) .0907(15) .0717(12) -.0004(12) .0308(11) -.0225(12)
O3 .0591(12) .0915(16) .0947(16) -.0002(10) .0362(11) -.0290(13)
C1 .0566(14) .0457(13) .0557(13) -.0034(11) .0284(11) .0007(11)
C2 .0525(13) .0521(14) .0523(13) .0019(11) .0243(11) .0061(11)
C3 .0448(12) .0587(15) .0621(14) -.0052(12) .0223(11) .0016(12)
C4 .0630(16) .0665(17) .0526(14) .0112(13) .0205(12) .0033(13)
C5 .087(2) .0562(17) .085(2) .0049(15) .0430(17) .0198(15)
C6 .0599(15) .090(2) .0586(15) .0089(15) .0205(12) .0028(15)
C7 .0444(13) .0658(17) .0599(15) .0044(13) .0245(11) .0055(13)
C8 .091(2) .097(2) .082(2) .013(2) .0567(18) .0114(19)
C9 .0617(15) .0505(14) .0600(14) -.0015(12) .0317(12) .0037(12)

loop_
_atom_type_symbol
_atom_type_description
_atom_type_scat_dispersion_real
_atom_type_scat_dispersion_imag
_atom_type_scat_source
C C 0.0033 0.0016 'International Tables Vol C Tables 4.2.6.8 and 6.1.1.4'
H H 0.0000 0.0000 'International Tables Vol C Tables 4.2.6.8 and 6.1.1.4'
O O 0.0106 0.0060 'International Tables Vol C Tables 4.2.6.8 and 6.1.1.4'

loop_
_geom_angle_atom_site_label_1
_geom_angle_atom_site_label_2
_geom_angle_atom_site_label_3
_geom_angle
_geom_angle_publ_flag
C9 O3 H3 109(2) ?
C9 C1 C4 118.3(2) ?
C9 C1 C2 116.9(2) ?
C4 C1 C2 89.97(17) ?
C6 C2 C5 111.6(3) ?
C6 C2 C1 114.5(2) ?
C5 C2 C1 113.3(2) ?
C6 C2 C3 118.1(2) ?
C5 C2 C3 110.0(2) ?
C1 C2 C3 87.42(17) ?
C7 C3 C4 116.5(2) ?
C7 C3 C2 113.8(2) ?
C4 C3 C2 88.57(18) ?
C1 C4 C3 90.83(18) ?
O1 C7 C8 120.8(3) ?
O1 C7 C3 122.1(2) ?
C8 C7 C3 117.1(3) ?
O2 C9 O3 121.8(3) ?
O2 C9 C1 125.8(2) y
O3 C9 C1 112.4(2) y

loop_
_geom_bond_atom_site_label_1
_geom_bond_atom_site_label_2
_geom_bond_site_symmetry_2
_geom_bond_distance
_geom_bond_publ_flag
O1 C7 . 1.216(3) y
O2 C9 . 1.203(3) y
O3 C9 . 1.323(3) y
C1 C9 . 1.487(4) ?
C1 C4 . 1.524(3) ?
C1 C2 . 1.568(3) ?
C2 C6 . 1.517(4) ?
C2 C5 . 1.523(4) ?
C2 C3 . 1.590(3) ?
C3 C7 . 1.496(4) ?
C3 C4 . 1.540(4) ?
C7 C8 . 1.492(4) ?

loop_
_geom_torsion_atom_site_label_1
_geom_torsion_atom_site_label_2
_geom_torsion_atom_site_label_3
_geom_torsion_atom_site_label_4
_geom_torsion
C9 C1 C2 C6 104.8(3)
C4 C1 C2 C6 -133.1(2)
C9 C1 C2 C5 -24.7(3)
C4 C1 C2 C5 97.4(3)
C9 C1 C2 C3 -135.4(2)
C4 C1 C2 C3 -13.3(2)
C6 C2 C3 C7 11.2(3)
C5 C2 C3 C7 140.8(3)
C1 C2 C3 C7 -105.3(2)
C6 C2 C3 C4 129.7(3)
C5 C2 C3 C4 -100.7(3)
C1 C2 C3 C4 13.2(2)
C9 C1 C4 C3 134.7(2)
C2 C1 C4 C3 13.8(2)
C7 C3 C4 C1 102.5(2)
C2 C3 C4 C1 -13.6(2)
C4 C3 C7 O1 -19.8(3)
C2 C3 C7 O1 81.1(3)
C4 C3 C7 C8 160.8(2)
C2 C3 C7 C8 -98.3(3)
C4 C1 C9 O2 -5.3(4)
C2 C1 C9 O2 100.5(3)
C4 C1 C9 O3 176.9(2)
C2 C1 C9 O3 -77.3(3)

loop_
_cod_related_entry_id
_cod_related_entry_database
_cod_related_entry_code
1 ChemSpider 21182791
